data_4087077
loop_
_publ_author_name
'Koch, Alexander'
'Krieck, Sven'
'G\"orls, Helmar'
'Westerhausen, Matthias'

_publ_section_title
;
 Alkaline Earth Metal--Carbene Complexes with the Versatile Tridentate
 2,6-Bis(3-mesitylimidazol-2-ylidene)pyridine Ligand
;
_journal_issue 5
_journal_name_full Organometallics
_journal_page_first 994
_journal_paper_doi 10.1021/acs.organomet.6b00914
_journal_volume 36
_journal_year 2017
_chemical_formula_moiety '2(C62 H66 Ca N10 O), 7(C4 H8 O), 4(I)'
_chemical_formula_sum 'C76 H94 Ca I2 N10 O4.5'
_chemical_formula_weight 1513.49
_chemical_name_systematic
; 
 ? 
;
_space_group_IT_number 14
_symmetry_cell_setting monoclinic
_symmetry_space_group_name_Hall '-P 2ybc'
_symmetry_space_group_name_H-M 'P 1 21/c 1'
_atom_sites_solution_hydrogens geom
_atom_sites_solution_primary direct
_atom_sites_solution_secondary difmap
_audit_creation_method SHELXL-97
_cell_angle_alpha 90
_cell_angle_beta 110.368(1)
_cell_angle_gamma 90
_cell_formula_units_Z 4
_cell_length_a 20.3225(6)
_cell_length_b 15.7849(5)
_cell_length_c 24.0166(7)
_cell_measurement_reflns_used 77598
_cell_measurement_temperature 133(2)
_cell_measurement_theta_max 26.73
_cell_measurement_theta_min 1.68
_cell_volume 7222.6(4)
_computing_cell_refinement DENZO
_computing_data_collection COLLECT
_computing_data_reduction DENZO
_computing_molecular_graphics SHELXTL/PC
_computing_publication_material SHELXL-97
_computing_structure_refinement 'SHELXL-97 (Sheldrick, 2008)'
_computing_structure_solution 'SHELXS-97 (Sheldrick, 2008)'
_diffrn_ambient_temperature 133(2)
_diffrn_measured_fraction_theta_full 0.999
_diffrn_measured_fraction_theta_max 0.999
_diffrn_measurement_device_type KappaCCD
_diffrn_measurement_method 'phi- + omega-scan'
_diffrn_radiation_monochromator graphite
_diffrn_radiation_source 'fine-focus sealed tube'
_diffrn_radiation_type MoK\a
_diffrn_radiation_wavelength 0.71073
_diffrn_reflns_av_R_equivalents 0.0422
_diffrn_reflns_av_sigmaI/netI 0.0361
_diffrn_reflns_limit_h_max 25
_diffrn_reflns_limit_h_min -25
_diffrn_reflns_limit_k_max 19
_diffrn_reflns_limit_k_min -19
_diffrn_reflns_limit_l_max 30
_diffrn_reflns_limit_l_min -30
_diffrn_reflns_number 77598
_diffrn_reflns_theta_full 26.73
_diffrn_reflns_theta_max 26.73
_diffrn_reflns_theta_min 1.68
_exptl_absorpt_coefficient_mu 0.998
_exptl_absorpt_correction_T_max 0.7456
_exptl_absorpt_correction_T_min 0.6627
_exptl_absorpt_correction_type multi-scan
_exptl_absorpt_process_details 'SADABS, Bruker-AXS, 2002'
_exptl_crystal_colour light_yellow
_exptl_crystal_density_diffrn 1.392
_exptl_crystal_density_method 'not measured'
_exptl_crystal_description prism
_exptl_crystal_F_000 3128
_exptl_crystal_size_max 0.122
_exptl_crystal_size_mid 0.092
_exptl_crystal_size_min 0.082
_refine_diff_density_max 2.072
_refine_diff_density_min -0.674
_refine_diff_density_rms 0.100
_refine_ls_extinction_method none
_refine_ls_goodness_of_fit_ref 1.143
_refine_ls_hydrogen_treatment constr
_refine_ls_matrix_type full
_refine_ls_number_parameters 859
_refine_ls_number_reflns 15308
_refine_ls_number_restraints 0
_refine_ls_restrained_S_all 1.143
_refine_ls_R_factor_all 0.0671
_refine_ls_R_factor_gt 0.0520
_refine_ls_shift/su_max 0.019
_refine_ls_shift/su_mean 0.000
_refine_ls_structure_factor_coef Fsqd
_refine_ls_weighting_details 'calc w=1/[\s^2^(Fo^2^)+(0.0257P)^2^+27.0858P] where P=(Fo^2^+2Fc^2^)/3'
_refine_ls_weighting_scheme calc
_refine_ls_wR_factor_gt 0.1086
_refine_ls_wR_factor_ref 0.1162
_reflns_number_gt 12828
_reflns_number_total 15308
_reflns_threshold_expression >2sigma(I)
_cod_data_source_file om6b00914_si_001.cif
_cod_data_source_block FO5921
_cod_depositor_comments 'Adding full bibliography for 4087076--4087082.cif.'
_cod_original_sg_symbol_H-M 'P 21/c'
_cod_original_formula_sum 'C76 H94 Ca I2 N10 O4.50'
_cod_database_code 4087077

loop_
_symmetry_equiv_pos_as_xyz
'x, y, z'
'-x, y+1/2, -z+1/2'
'-x, -y, -z'
'x, -y-1/2, z-1/2'

loop_
_atom_site_label
_atom_site_type_symbol
_atom_site_fract_x
_atom_site_fract_y
_atom_site_fract_z
_atom_site_U_iso_or_equiv
_atom_site_adp_type
_atom_site_occupancy
_atom_site_symmetry_multiplicity
_atom_site_calc_flag
_atom_site_refinement_flags
I1 I 0.306980(14) -0.165521(16) 0.252615(13) 0.02905(8) Uani 1 1 d .
I2 I 0.083011(14) 0.389154(18) -0.071515(12) 0.02889(8) Uani 1 1 d .
Ca1 Ca 0.24774(4) 0.32728(5) 0.19546(3) 0.01806(15) Uani 1 1 d .
O1 O 0.29462(14) 0.38000(18) 0.11815(13) 0.0273(6) Uani 1 1 d .
N1 N 0.19858(16) 0.47418(19) 0.16688(14) 0.0192(6) Uani 1 1 d .
N2 N 0.30269(16) 0.5271(2) 0.23518(14) 0.0207(7) Uani 1 1 d .
N3 N 0.39215(16) 0.4638(2) 0.29525(14) 0.0207(7) Uani 1 1 d .
N4 N 0.09628(16) 0.4108(2) 0.10301(14) 0.0201(7) Uani 1 1 d .
N5 N 0.06589(17) 0.2807(2) 0.09303(15) 0.0221(7) Uani 1 1 d .
N6 N 0.21832(16) 0.1915(2) 0.24401(15) 0.0210(7) Uani 1 1 d .
N7 N 0.17667(17) 0.2764(2) 0.30445(14) 0.0223(7) Uani 1 1 d .
N8 N 0.16571(18) 0.4102(2) 0.30858(15) 0.0240(7) Uani 1 1 d .
N9 N 0.26420(17) 0.1129(2) 0.18353(14) 0.0222(7) Uani 1 1 d .
N10 N 0.33263(17) 0.1494(2) 0.13780(15) 0.0232(7) Uani 1 1 d .
C1 C 0.3300(2) 0.4473(2) 0.25182(17) 0.0200(8) Uani 1 1 d .
C2 C 0.3480(2) 0.5910(3) 0.26783(18) 0.0245(8) Uani 1 1 d .
H2A H 0.3407 0.6505 0.2639 0.029 Uiso 1 1 calc R
C3 C 0.4036(2) 0.5507(2) 0.30549(18) 0.0249(8) Uani 1 1 d .
H3A H 0.4435 0.5763 0.3339 0.030 Uiso 1 1 calc R
C4 C 0.4444(2) 0.4001(2) 0.32380(17) 0.0215(8) Uani 1 1 d .
C5 C 0.4310(2) 0.3372(3) 0.35954(17) 0.0231(8) Uani 1 1 d .
C6 C 0.4839(2) 0.2782(3) 0.38628(18) 0.0274(9) Uani 1 1 d .
H6A H 0.4752 0.2346 0.4101 0.033 Uiso 1 1 calc R
C7 C 0.5487(2) 0.2812(3) 0.37921(19) 0.0282(9) Uani 1 1 d .
C8 C 0.5600(2) 0.3443(3) 0.34327(18) 0.0267(9) Uani 1 1 d .
H8A H 0.6043 0.3472 0.3382 0.032 Uiso 1 1 calc R
C9 C 0.5086(2) 0.4038(2) 0.31427(18) 0.0243(8) Uani 1 1 d .
C10 C 0.3629(2) 0.3318(3) 0.3710(2) 0.0328(10) Uani 1 1 d .
H10A H 0.3546 0.2731 0.3801 0.049 Uiso 1 1 calc R
H10B H 0.3243 0.3507 0.3357 0.049 Uiso 1 1 calc R
H10C H 0.3653 0.3681 0.4048 0.049 Uiso 1 1 calc R
C11 C 0.6042(2) 0.2161(3) 0.4082(2) 0.0417(12) Uani 1 1 d .
H11A H 0.6213 0.1913 0.3784 0.063 Uiso 1 1 calc R
H11B H 0.5841 0.1714 0.4258 0.063 Uiso 1 1 calc R
H11C H 0.6433 0.2432 0.4394 0.063 Uiso 1 1 calc R
C12 C 0.5220(2) 0.4662(3) 0.2721(2) 0.0333(10) Uani 1 1 d .
H12A H 0.4804 0.4700 0.2360 0.050 Uiso 1 1 calc R
H12B H 0.5623 0.4473 0.2618 0.050 Uiso 1 1 calc R
H12C H 0.5321 0.5220 0.2911 0.050 Uiso 1 1 calc R
C13 C 0.2381(2) 0.5428(2) 0.18790(17) 0.0201(8) Uani 1 1 d .
C14 C 0.2192(2) 0.6238(2) 0.16546(18) 0.0237(8) Uani 1 1 d .
H14A H 0.2489 0.6710 0.1810 0.028 Uiso 1 1 calc R
C15 C 0.1555(2) 0.6333(3) 0.11970(19) 0.0263(9) Uani 1 1 d .
H15A H 0.1408 0.6880 0.1037 0.032 Uiso 1 1 calc R
C16 C 0.1131(2) 0.5635(3) 0.09698(18) 0.0238(8) Uani 1 1 d .
H16A H 0.0695 0.5689 0.0653 0.029 Uiso 1 1 calc R
C17 C 0.1372(2) 0.4856(2) 0.12265(17) 0.0198(8) Uani 1 1 d .
C18 C 0.1224(2) 0.3302(2) 0.11962(17) 0.0206(8) Uani 1 1 d .
C19 C 0.0259(2) 0.4094(3) 0.06738(18) 0.0246(8) Uani 1 1 d .
H19A H -0.0030 0.4570 0.0509 0.029 Uiso 1 1 calc R
C20 C 0.0067(2) 0.3279(3) 0.06086(18) 0.0245(8) Uani 1 1 d .
H20A H -0.0384 0.3063 0.0386 0.029 Uiso 1 1 calc R
C21 C 0.0634(2) 0.1898(2) 0.10089(18) 0.0224(8) Uani 1 1 d .
C22 C 0.0345(2) 0.1597(3) 0.14199(19) 0.0253(8) Uani 1 1 d .
C23 C 0.0279(2) 0.0721(3) 0.1463(2) 0.0296(9) Uani 1 1 d .
H23A H 0.0075 0.0503 0.1734 0.035 Uiso 1 1 calc R
C24 C 0.0503(2) 0.0157(3) 0.1120(2) 0.0304(9) Uani 1 1 d .
C25 C 0.0804(2) 0.0488(3) 0.0730(2) 0.0325(10) Uani 1 1 d .
H25A H 0.0971 0.0109 0.0502 0.039 Uiso 1 1 calc R
C26 C 0.0871(2) 0.1359(3) 0.06606(19) 0.0261(9) Uani 1 1 d .
C27 C 0.0102(2) 0.2190(3) 0.1797(2) 0.0324(10) Uani 1 1 d .
H27A H 0.0484 0.2578 0.2007 0.049 Uiso 1 1 calc R
H27B H -0.0034 0.1862 0.2086 0.049 Uiso 1 1 calc R
H27C H -0.0302 0.2515 0.1544 0.049 Uiso 1 1 calc R
C28 C 0.0448(3) -0.0787(3) 0.1189(3) 0.0459(13) Uani 1 1 d .
H28A H 0.0148 -0.1031 0.0811 0.069 Uiso 1 1 calc R
H28B H 0.0244 -0.0903 0.1496 0.069 Uiso 1 1 calc R
H28C H 0.0917 -0.1041 0.1305 0.069 Uiso 1 1 calc R
C29 C 0.1204(3) 0.1696(3) 0.0238(2) 0.0410(12) Uani 1 1 d .
H29A H 0.1308 0.1226 0.0015 0.062 Uiso 1 1 calc R
H29B H 0.1641 0.1991 0.0462 0.062 Uiso 1 1 calc R
H29C H 0.0881 0.2093 -0.0039 0.062 Uiso 1 1 calc R
C30 C 0.1853(2) 0.3503(2) 0.27693(17) 0.0215(8) Uani 1 1 d .
C31 C 0.1523(2) 0.2917(3) 0.35124(19) 0.0306(9) Uani 1 1 d .
H31A H 0.1426 0.2506 0.3763 0.037 Uiso 1 1 calc R
C32 C 0.1455(2) 0.3754(3) 0.3537(2) 0.0320(10) Uani 1 1 d .
H32A H 0.1298 0.4057 0.3810 0.038 Uiso 1 1 calc R
C33 C 0.1536(2) 0.4989(2) 0.29208(18) 0.0232(8) Uani 1 1 d .
C34 C 0.2028(2) 0.5600(3) 0.32238(18) 0.0252(8) Uani 1 1 d .
C35 C 0.1883(2) 0.6447(3) 0.3048(2) 0.0273(9) Uani 1 1 d .
H35A H 0.2211 0.6874 0.3244 0.033 Uiso 1 1 calc R
C36 C 0.1269(2) 0.6675(3) 0.2592(2) 0.0296(9) Uani 1 1 d .
C37 C 0.0784(2) 0.6052(3) 0.23152(19) 0.0279(9) Uani 1 1 d .
H37A H 0.0360 0.6209 0.2009 0.033 Uiso 1 1 calc R
C38 C 0.0903(2) 0.5199(3) 0.24768(18) 0.0254(8) Uani 1 1 d .
C39 C 0.2698(2) 0.5365(3) 0.3717(2) 0.0307(9) Uani 1 1 d .
H39A H 0.2594 0.4957 0.3983 0.046 Uiso 1 1 calc R
H39B H 0.2908 0.5874 0.3942 0.046 Uiso 1 1 calc R
H39C H 0.3026 0.5111 0.3548 0.046 Uiso 1 1 calc R
C40 C 0.1123(3) 0.7586(3) 0.2396(2) 0.0382(11) Uani 1 1 d .
H40A H 0.1534 0.7827 0.2331 0.057 Uiso 1 1 calc R
H40B H 0.1022 0.7911 0.2705 0.057 Uiso 1 1 calc R
H40C H 0.0718 0.7611 0.2026 0.057 Uiso 1 1 calc R
C41 C 0.0354(2) 0.4537(3) 0.21818(19) 0.0311(9) Uani 1 1 d .
H41A H -0.0031 0.4800 0.1860 0.047 Uiso 1 1 calc R
H41B H 0.0171 0.4297 0.2475 0.047 Uiso 1 1 calc R
H41C H 0.0565 0.4087 0.2019 0.047 Uiso 1 1 calc R
C42 C 0.1841(2) 0.1943(2) 0.28274(17) 0.0216(8) Uani 1 1 d .
C43 C 0.1564(2) 0.1238(3) 0.30106(19) 0.0261(9) Uani 1 1 d .
H43A H 0.1330 0.1286 0.3290 0.031 Uiso 1 1 calc R
C44 C 0.1640(2) 0.0465(3) 0.27723(19) 0.0272(9) Uani 1 1 d .
H44A H 0.1451 -0.0030 0.2884 0.033 Uiso 1 1 calc R
C45 C 0.1989(2) 0.0406(3) 0.23737(19) 0.0264(9) Uani 1 1 d .
H45A H 0.2046 -0.0124 0.2208 0.032 Uiso 1 1 calc R
C46 C 0.2251(2) 0.1144(2) 0.22232(17) 0.0223(8) Uani 1 1 d .
C47 C 0.2962(2) 0.1831(2) 0.17044(17) 0.0220(8) Uani 1 1 d .
C48 C 0.2807(2) 0.0388(3) 0.1596(2) 0.0290(9) Uani 1 1 d .
H48A H 0.2650 -0.0169 0.1631 0.035 Uiso 1 1 calc R
C49 C 0.3232(2) 0.0623(3) 0.13073(19) 0.0287(9) Uani 1 1 d .
H49A H 0.3432 0.0262 0.1093 0.034 Uiso 1 1 calc R
C50 C 0.3839(2) 0.1930(2) 0.11897(18) 0.0228(8) Uani 1 1 d .
C51 C 0.3725(2) 0.2011(3) 0.05892(19) 0.0287(9) Uani 1 1 d .
C52 C 0.4251(2) 0.2383(3) 0.0422(2) 0.0339(10) Uani 1 1 d .
H52A H 0.4180 0.2444 0.0011 0.041 Uiso 1 1 calc R
C53 C 0.4873(2) 0.2664(3) 0.0837(2) 0.0313(10) Uani 1 1 d .
C54 C 0.4971(2) 0.2566(3) 0.1437(2) 0.0284(9) Uani 1 1 d .
H54A H 0.5398 0.2753 0.1726 0.034 Uiso 1 1 calc R
C55 C 0.4462(2) 0.2203(3) 0.16252(18) 0.0256(8) Uani 1 1 d .
C56 C 0.3047(2) 0.1717(3) 0.0113(2) 0.0375(11) Uani 1 1 d .
H56A H 0.2649 0.1841 0.0242 0.056 Uiso 1 1 calc R
H56B H 0.3071 0.1106 0.0051 0.056 Uiso 1 1 calc R
H56C H 0.2985 0.2016 -0.0259 0.056 Uiso 1 1 calc R
C57 C 0.5441(3) 0.3060(4) 0.0647(2) 0.0439(12) Uani 1 1 d .
H57A H 0.5873 0.3116 0.0993 0.066 Uiso 1 1 calc R
H57B H 0.5287 0.3621 0.0477 0.066 Uiso 1 1 calc R
H57C H 0.5530 0.2699 0.0349 0.066 Uiso 1 1 calc R
C58 C 0.4599(2) 0.2103(3) 0.22839(19) 0.0315(10) Uani 1 1 d .
H58A H 0.5106 0.2092 0.2500 0.047 Uiso 1 1 calc R
H58B H 0.4389 0.1573 0.2353 0.047 Uiso 1 1 calc R
H58C H 0.4390 0.2581 0.2424 0.047 Uiso 1 1 calc R
C59 C 0.2482(3) 0.3858(4) 0.0573(2) 0.0431(12) Uani 1 1 d .
H59A H 0.2106 0.4276 0.0535 0.052 Uiso 1 1 calc R
H59B H 0.2262 0.3301 0.0432 0.052 Uiso 1 1 calc R
C60 C 0.2927(2) 0.4134(3) 0.0214(2) 0.0340(10) Uani 1 1 d .
H60A H 0.2648 0.4461 -0.0141 0.041 Uiso 1 1 calc R
H60B H 0.3145 0.3643 0.0090 0.041 Uiso 1 1 calc R
C61 C 0.3474(3) 0.4686(4) 0.0658(2) 0.0510(14) Uani 1 1 d .
H61A H 0.3918 0.4691 0.0573 0.061 Uiso 1 1 calc R
H61B H 0.3304 0.5275 0.0648 0.061 Uiso 1 1 calc R
C62 C 0.3578(2) 0.4277(3) 0.1248(2) 0.0310(9) Uani 1 1 d .
H62A H 0.3990 0.3897 0.1362 0.037 Uiso 1 1 calc R
H62B H 0.3655 0.4715 0.1560 0.037 Uiso 1 1 calc R
O1TA O 0.48092(17) 0.0593(2) 0.42406(14) 0.0418(8) Uani 1 1 d .
C1TA C 0.4171(3) 0.0556(3) 0.4358(2) 0.0387(11) Uani 1 1 d .
H1TA H 0.4105 0.1085 0.4554 0.046 Uiso 1 1 calc R
H1TB H 0.4181 0.0074 0.4625 0.046 Uiso 1 1 calc R
C2TA C 0.3576(3) 0.0445(4) 0.3771(2) 0.0443(12) Uani 1 1 d .
H2TA H 0.3403 -0.0146 0.3719 0.053 Uiso 1 1 calc R
H2TB H 0.3181 0.0830 0.3743 0.053 Uiso 1 1 calc R
C3TA C 0.3904(2) 0.0670(3) 0.3316(2) 0.0350(10) Uani 1 1 d .
H3TA H 0.3684 0.0352 0.2942 0.042 Uiso 1 1 calc R
H3TB H 0.3869 0.1285 0.3230 0.042 Uiso 1 1 calc R
C4TA C 0.4652(2) 0.0403(3) 0.3625(2) 0.0361(10) Uani 1 1 d .
H4TA H 0.4707 -0.0211 0.3569 0.043 Uiso 1 1 calc R
H4TB H 0.4969 0.0719 0.3466 0.043 Uiso 1 1 calc R
O1TB O 0.74742(19) 0.1449(3) 0.50650(17) 0.0541(10) Uani 1 1 d .
C1TB C 0.8198(3) 0.1288(4) 0.5309(2) 0.0464(13) Uani 1 1 d .
H1TC H 0.8460 0.1701 0.5156 0.056 Uiso 1 1 calc R
H1TD H 0.8303 0.0711 0.5201 0.056 Uiso 1 1 calc R
C2TB C 0.8406(3) 0.1369(4) 0.5974(2) 0.0500(13) Uani 1 1 d .
H2TC H 0.8817 0.1011 0.6185 0.060 Uiso 1 1 calc R
H2TD H 0.8509 0.1965 0.6105 0.060 Uiso 1 1 calc R
C3TB C 0.7751(3) 0.1054(4) 0.6064(2) 0.0494(13) Uani 1 1 d .
H3TC H 0.7737 0.0428 0.6071 0.059 Uiso 1 1 calc R
H3TD H 0.7712 0.1278 0.6436 0.059 Uiso 1 1 calc R
C4TB C 0.7186(3) 0.1404(4) 0.5529(2) 0.0483(13) Uani 1 1 d .
H4TC H 0.6770 0.1029 0.5412 0.058 Uiso 1 1 calc R
H4TD H 0.7043 0.1974 0.5616 0.058 Uiso 1 1 calc R
O1TC O -0.1438(2) 0.1770(3) -0.0349(2) 0.0737(13) Uani 1 1 d .
C1TC C -0.1218(3) 0.1351(3) 0.0183(2) 0.0421(12) Uani 1 1 d .
H1TE H -0.1119 0.1761 0.0514 0.050 Uiso 1 1 calc R
H1TF H -0.0782 0.1033 0.0231 0.050 Uiso 1 1 calc R
C2TC C -0.1810(4) 0.0727(5) 0.0195(4) 0.091(3) Uani 1 1 d .
H2TE H -0.1792 0.0184 -0.0006 0.109 Uiso 1 1 calc R
H2TF H -0.1799 0.0617 0.0604 0.109 Uiso 1 1 calc R
C3TC C -0.2441(3) 0.1273(4) -0.0163(3) 0.0598(16) Uani 1 1 d .
H3TE H -0.2851 0.0918 -0.0380 0.072 Uiso 1 1 calc R
H3TF H -0.2575 0.1673 0.0098 0.072 Uiso 1 1 calc R
C4TC C -0.2165(3) 0.1730(4) -0.0579(3) 0.0630(17) Uani 1 1 d .
H4TE H -0.2316 0.1433 -0.0966 0.076 Uiso 1 1 calc R
H4TF H -0.2360 0.2311 -0.0646 0.076 Uiso 1 1 calc R
O1TD O 0.5067(6) 0.5368(6) 0.4411(4) 0.081(3) Uani 0.50 1 d P
C1TD C 0.4694(4) 0.5581(6) 0.4751(3) 0.090(3) Uani 1 1 d .
H1TG H 0.4241 0.5713 0.4466 0.108 Uiso 1 1 d R
H1TH H 0.4885 0.6108 0.4937 0.108 Uiso 1 1 d R
C2TD C 0.5442(5) 0.4890(5) 0.4792(3) 0.089(3) Uani 1 1 d .
H2TG H 0.5854 0.5212 0.5005 0.107 Uiso 1 1 d R
H2TH H 0.5594 0.4480 0.4567 0.107 Uiso 1 1 d R

loop_
_atom_site_aniso_label
_atom_site_aniso_U_11
_atom_site_aniso_U_22
_atom_site_aniso_U_33
_atom_site_aniso_U_23
_atom_site_aniso_U_13
_atom_site_aniso_U_12
I1 0.03039(15) 0.01922(13) 0.03980(17) 0.00218(11) 0.01505(12) 0.00288(10)
I2 0.02978(15) 0.03218(15) 0.02676(14) 0.00009(11) 0.01241(11) 0.00746(11)
Ca1 0.0201(4) 0.0165(3) 0.0188(4) 0.0019(3) 0.0084(3) 0.0020(3)
O1 0.0258(15) 0.0338(16) 0.0245(15) 0.0038(12) 0.0117(12) -0.0010(12)
N1 0.0221(16) 0.0184(15) 0.0201(16) 0.0017(12) 0.0113(13) 0.0011(12)
N2 0.0229(17) 0.0191(15) 0.0201(17) 0.0010(12) 0.0073(13) 0.0006(13)
N3 0.0219(16) 0.0191(16) 0.0205(17) 0.0005(13) 0.0065(13) 0.0006(13)
N4 0.0198(16) 0.0218(16) 0.0194(16) 0.0019(13) 0.0078(13) 0.0024(13)
N5 0.0228(17) 0.0197(16) 0.0242(17) 0.0021(13) 0.0086(14) 0.0006(13)
N6 0.0208(16) 0.0205(16) 0.0235(17) 0.0031(13) 0.0102(14) 0.0015(13)
N7 0.0292(18) 0.0224(16) 0.0192(17) 0.0033(13) 0.0135(14) 0.0005(14)
N8 0.0278(18) 0.0244(17) 0.0229(17) 0.0021(14) 0.0125(14) 0.0010(14)
N9 0.0257(17) 0.0198(16) 0.0213(17) 0.0035(13) 0.0086(14) 0.0039(13)
N10 0.0278(18) 0.0230(17) 0.0223(17) -0.0001(13) 0.0134(14) 0.0012(13)
C1 0.0219(19) 0.0200(18) 0.0191(19) 0.0013(15) 0.0086(15) 0.0010(15)
C2 0.026(2) 0.0220(19) 0.026(2) -0.0002(16) 0.0083(17) -0.0019(16)
C3 0.029(2) 0.0188(18) 0.027(2) -0.0029(16) 0.0096(17) -0.0022(16)
C4 0.0206(19) 0.0216(19) 0.0196(19) -0.0001(15) 0.0038(15) 0.0025(15)
C5 0.023(2) 0.025(2) 0.0200(19) 0.0005(16) 0.0061(16) -0.0027(16)
C6 0.031(2) 0.025(2) 0.025(2) 0.0041(17) 0.0074(17) 0.0004(17)
C7 0.027(2) 0.027(2) 0.026(2) 0.0010(17) 0.0033(17) 0.0030(17)
C8 0.021(2) 0.031(2) 0.025(2) -0.0026(17) 0.0047(17) 0.0012(16)
C9 0.027(2) 0.023(2) 0.022(2) -0.0013(16) 0.0072(16) -0.0033(16)
C10 0.032(2) 0.038(2) 0.032(2) 0.013(2) 0.0151(19) 0.0017(19)
C11 0.030(2) 0.039(3) 0.051(3) 0.013(2) 0.007(2) 0.007(2)
C12 0.026(2) 0.040(3) 0.037(3) 0.011(2) 0.0147(19) 0.0013(19)
C13 0.0241(19) 0.0196(18) 0.0194(19) -0.0006(15) 0.0112(16) 0.0002(15)
C14 0.026(2) 0.0196(19) 0.026(2) 0.0016(16) 0.0098(17) -0.0001(15)
C15 0.030(2) 0.0201(19) 0.030(2) 0.0050(16) 0.0124(18) 0.0032(16)
C16 0.025(2) 0.026(2) 0.020(2) 0.0055(16) 0.0080(16) 0.0042(16)
C17 0.0222(19) 0.0197(18) 0.0197(19) -0.0008(15) 0.0101(16) -0.0012(15)
C18 0.025(2) 0.0197(18) 0.0204(19) 0.0014(15) 0.0119(16) -0.0002(15)
C19 0.021(2) 0.026(2) 0.025(2) 0.0025(16) 0.0064(16) 0.0033(16)
C20 0.0189(19) 0.025(2) 0.028(2) 0.0005(17) 0.0060(16) 0.0010(16)
C21 0.0179(19) 0.0200(18) 0.027(2) 0.0007(15) 0.0048(16) -0.0004(14)
C22 0.023(2) 0.024(2) 0.027(2) 0.0009(17) 0.0067(17) -0.0003(16)
C23 0.028(2) 0.027(2) 0.034(2) 0.0073(18) 0.0119(19) -0.0018(17)
C24 0.027(2) 0.025(2) 0.037(3) 0.0039(18) 0.0078(19) -0.0014(17)
C25 0.034(2) 0.024(2) 0.043(3) -0.0025(19) 0.018(2) 0.0018(18)
C26 0.024(2) 0.027(2) 0.029(2) -0.0005(17) 0.0114(17) -0.0013(16)
C27 0.038(2) 0.032(2) 0.033(2) 0.0034(19) 0.020(2) 0.0017(19)
C28 0.058(3) 0.023(2) 0.062(4) 0.008(2) 0.027(3) -0.002(2)
C29 0.058(3) 0.029(2) 0.052(3) -0.001(2) 0.038(3) -0.001(2)
C30 0.0225(19) 0.0210(19) 0.021(2) 0.0022(15) 0.0075(16) 0.0020(15)
C31 0.047(3) 0.028(2) 0.023(2) 0.0021(17) 0.020(2) 0.0007(19)
C32 0.049(3) 0.029(2) 0.029(2) 0.0020(18) 0.026(2) 0.0036(19)
C33 0.030(2) 0.0197(18) 0.026(2) 0.0013(16) 0.0180(17) 0.0032(16)
C34 0.030(2) 0.025(2) 0.025(2) 0.0003(16) 0.0168(18) 0.0032(17)
C35 0.028(2) 0.025(2) 0.034(2) -0.0015(17) 0.0173(19) -0.0012(16)
C36 0.031(2) 0.027(2) 0.038(2) 0.0038(18) 0.022(2) 0.0035(18)
C37 0.027(2) 0.031(2) 0.029(2) 0.0047(18) 0.0143(18) 0.0092(17)
C38 0.027(2) 0.028(2) 0.026(2) -0.0005(17) 0.0153(17) 0.0030(16)
C39 0.030(2) 0.031(2) 0.032(2) -0.0048(18) 0.0122(19) 0.0019(18)
C40 0.038(3) 0.030(2) 0.050(3) 0.010(2) 0.021(2) 0.007(2)
C41 0.035(2) 0.032(2) 0.028(2) -0.0017(18) 0.0131(19) -0.0005(19)
C42 0.0202(19) 0.0231(19) 0.0202(19) 0.0032(15) 0.0056(15) 0.0027(15)
C43 0.027(2) 0.025(2) 0.028(2) 0.0044(17) 0.0121(17) 0.0013(16)
C44 0.028(2) 0.0211(19) 0.034(2) 0.0096(17) 0.0124(18) 0.0008(16)
C45 0.028(2) 0.0210(19) 0.032(2) 0.0024(17) 0.0120(18) 0.0030(16)
C46 0.0214(19) 0.0217(19) 0.024(2) 0.0044(16) 0.0080(16) 0.0041(15)
C47 0.0225(19) 0.0240(19) 0.0198(19) 0.0036(15) 0.0077(16) 0.0045(15)
C48 0.038(2) 0.0184(19) 0.036(2) -0.0015(17) 0.021(2) 0.0007(17)
C49 0.040(2) 0.022(2) 0.027(2) -0.0036(17) 0.0153(19) 0.0035(18)
C50 0.025(2) 0.0243(19) 0.023(2) 0.0003(16) 0.0131(17) 0.0021(16)
C51 0.025(2) 0.035(2) 0.027(2) -0.0016(18) 0.0107(18) 0.0019(17)
C52 0.032(2) 0.050(3) 0.023(2) 0.002(2) 0.0140(19) -0.003(2)
C53 0.028(2) 0.034(2) 0.036(3) 0.0000(19) 0.0167(19) 0.0009(18)
C54 0.025(2) 0.030(2) 0.031(2) -0.0043(18) 0.0099(18) 0.0028(17)
C55 0.033(2) 0.0216(19) 0.025(2) -0.0006(16) 0.0129(18) 0.0047(16)
C56 0.028(2) 0.059(3) 0.025(2) -0.003(2) 0.0085(19) -0.007(2)
C57 0.033(3) 0.061(3) 0.040(3) 0.003(2) 0.016(2) -0.011(2)
C58 0.035(2) 0.036(2) 0.025(2) -0.0013(18) 0.0126(19) -0.0021(19)
C59 0.037(3) 0.072(4) 0.024(2) -0.002(2) 0.015(2) -0.010(2)
C60 0.034(2) 0.047(3) 0.025(2) 0.003(2) 0.0156(19) 0.000(2)
C61 0.054(3) 0.065(4) 0.034(3) 0.006(3) 0.015(2) -0.026(3)
C62 0.027(2) 0.039(2) 0.029(2) 0.0030(19) 0.0110(18) -0.0037(18)
O1TA 0.0339(18) 0.063(2) 0.0278(17) 0.0007(16) 0.0102(14) -0.0026(16)
C1TA 0.045(3) 0.041(3) 0.037(3) -0.004(2) 0.023(2) -0.006(2)
C2TA 0.032(3) 0.057(3) 0.047(3) 0.001(3) 0.019(2) -0.005(2)
C3TA 0.038(3) 0.035(2) 0.030(2) -0.0018(19) 0.008(2) -0.001(2)
C4TA 0.038(3) 0.044(3) 0.028(2) 0.001(2) 0.014(2) 0.002(2)
O1TB 0.040(2) 0.076(3) 0.045(2) 0.011(2) 0.0137(17) -0.0017(19)
C1TB 0.037(3) 0.065(4) 0.041(3) 0.016(3) 0.018(2) 0.015(2)
C2TB 0.037(3) 0.064(4) 0.044(3) 0.004(3) 0.007(2) -0.004(2)
C3TB 0.048(3) 0.059(3) 0.043(3) 0.007(3) 0.019(3) -0.002(3)
C4TB 0.040(3) 0.061(3) 0.048(3) 0.008(3) 0.021(2) 0.000(2)
O1TC 0.066(3) 0.076(3) 0.086(3) 0.025(3) 0.035(3) 0.012(2)
C1TC 0.041(3) 0.039(3) 0.043(3) -0.004(2) 0.011(2) 0.004(2)
C2TC 0.135(7) 0.085(5) 0.093(6) 0.028(4) 0.091(6) 0.049(5)
C3TC 0.041(3) 0.067(4) 0.077(4) 0.001(3) 0.027(3) -0.001(3)
C4TC 0.058(4) 0.072(4) 0.064(4) -0.024(3) 0.028(3) -0.016(3)
O1TD 0.139(9) 0.063(6) 0.031(5) 0.001(4) 0.017(5) 0.012(6)
C1TD 0.063(5) 0.137(8) 0.060(5) 0.029(5) 0.010(4) 0.015(5)
C2TD 0.109(6) 0.083(5) 0.061(5) -0.002(4) 0.010(4) -0.047(5)

loop_
_atom_type_symbol
_atom_type_description
_atom_type_scat_dispersion_real
_atom_type_scat_dispersion_imag
_atom_type_scat_source
C C 0.0033 0.0016 'International Tables Vol C Tables 4.2.6.8 and 6.1.1.4'
H H 0.0000 0.0000 'International Tables Vol C Tables 4.2.6.8 and 6.1.1.4'
N N 0.0061 0.0033 'International Tables Vol C Tables 4.2.6.8 and 6.1.1.4'
O O 0.0106 0.0060 'International Tables Vol C Tables 4.2.6.8 and 6.1.1.4'
Ca Ca 0.2262 0.3064 'International Tables Vol C Tables 4.2.6.8 and 6.1.1.4'
I I -0.4742 1.8119 'International Tables Vol C Tables 4.2.6.8 and 6.1.1.4'

loop_
_geom_angle_atom_site_label_1
_geom_angle_atom_site_label_2
_geom_angle_atom_site_label_3
_geom_angle
_geom_angle_site_symmetry_1
_geom_angle_site_symmetry_3
O1 Ca1 N1 73.14(10) . .
O1 Ca1 C18 90.43(11) . .
N1 Ca1 C18 65.74(11) . .
O1 Ca1 C1 78.50(11) . .
N1 Ca1 C1 65.83(11) . .
C18 Ca1 C1 131.47(12) . .
O1 Ca1 N6 144.09(10) . .
N1 Ca1 N6 138.28(10) . .
C18 Ca1 N6 90.38(11) . .
C1 Ca1 N6 125.26(11) . .
O1 Ca1 C47 81.30(11) . .
N1 Ca1 C47 151.26(11) . .
C18 Ca1 C47 102.21(12) . .
C1 Ca1 C47 121.99(12) . .
N6 Ca1 C47 63.48(11) . .
O1 Ca1 C30 152.55(11) . .
N1 Ca1 C30 80.32(11) . .
C18 Ca1 C30 84.92(12) . .
C1 Ca1 C30 84.42(12) . .
N6 Ca1 C30 63.15(11) . .
C47 Ca1 C30 126.13(12) . .
C59 O1 C62 108.8(3) . .
C59 O1 Ca1 119.3(2) . .
C62 O1 Ca1 129.9(2) . .
C13 N1 C17 117.5(3) . .
C13 N1 Ca1 120.8(2) . .
C17 N1 Ca1 120.7(2) . .
C1 N2 C2 112.0(3) . .
C1 N2 C13 123.8(3) . .
C2 N2 C13 124.2(3) . .
C1 N3 C3 112.2(3) . .
C1 N3 C4 124.4(3) . .
C3 N3 C4 123.2(3) . .
C18 N4 C19 111.9(3) . .
C18 N4 C17 123.0(3) . .
C19 N4 C17 125.0(3) . .
C18 N5 C20 112.2(3) . .
C18 N5 C21 125.0(3) . .
C20 N5 C21 122.5(3) . .
C42 N6 C46 116.4(3) . .
C42 N6 Ca1 122.5(2) . .
C46 N6 Ca1 119.9(2) . .
C30 N7 C31 112.2(3) . .
C30 N7 C42 123.1(3) . .
C31 N7 C42 124.3(3) . .
C30 N8 C32 112.5(3) . .
C30 N8 C33 125.0(3) . .
C32 N8 C33 121.5(3) . .
C47 N9 C48 112.3(3) . .
C47 N9 C46 123.6(3) . .
C48 N9 C46 123.7(3) . .
C47 N10 C49 112.2(3) . .
C47 N10 C50 126.2(3) . .
C49 N10 C50 121.1(3) . .
N3 C1 N2 102.8(3) . .
N3 C1 Ca1 143.8(3) . .
N2 C1 Ca1 113.4(2) . .
C3 C2 N2 105.7(3) . .
C3 C2 H2A 127.1 . .
N2 C2 H2A 127.1 . .
C2 C3 N3 107.4(4) . .
C2 C3 H3A 126.3 . .
N3 C3 H3A 126.3 . .
C5 C4 C9 121.3(4) . .
C5 C4 N3 120.9(3) . .
C9 C4 N3 117.7(3) . .
C6 C5 C4 118.1(4) . .
C6 C5 C10 119.2(4) . .
C4 C5 C10 122.7(4) . .
C7 C6 C5 122.2(4) . .
C7 C6 H6A 118.9 . .
C5 C6 H6A 118.9 . .
C6 C7 C8 118.1(4) . .
C6 C7 C11 120.7(4) . .
C8 C7 C11 121.2(4) . .
C7 C8 C9 122.4(4) . .
C7 C8 H8A 118.8 . .
C9 C8 H8A 118.8 . .
C8 C9 C4 117.9(4) . .
C8 C9 C12 119.8(4) . .
C4 C9 C12 122.3(4) . .
C5 C10 H10A 109.5 . .
C5 C10 H10B 109.5 . .
H10A C10 H10B 109.5 . .
C5 C10 H10C 109.5 . .
H10A C10 H10C 109.5 . .
H10B C10 H10C 109.5 . .
C7 C11 H11A 109.5 . .
C7 C11 H11B 109.5 . .
H11A C11 H11B 109.5 . .
C7 C11 H11C 109.5 . .
H11A C11 H11C 109.5 . .
H11B C11 H11C 109.5 . .
C9 C12 H12A 109.5 . .
C9 C12 H12B 109.5 . .
H12A C12 H12B 109.5 . .
C9 C12 H12C 109.5 . .
H12A C12 H12C 109.5 . .
H12B C12 H12C 109.5 . .
N1 C13 C14 123.4(4) . .
N1 C13 N2 115.1(3) . .
C14 C13 N2 121.5(3) . .
C15 C14 C13 117.7(4) . .
C15 C14 H14A 121.2 . .
C13 C14 H14A 121.2 . .
C14 C15 C16 120.5(4) . .
C14 C15 H15A 119.8 . .
C16 C15 H15A 119.8 . .
C17 C16 C15 117.0(4) . .
C17 C16 H16A 121.5 . .
C15 C16 H16A 121.5 . .
N1 C17 C16 124.0(3) . .
N1 C17 N4 115.2(3) . .
C16 C17 N4 120.8(3) . .
N5 C18 N4 102.6(3) . .
N5 C18 Ca1 142.7(3) . .
N4 C18 Ca1 114.1(2) . .
C20 C19 N4 106.4(3) . .
C20 C19 H19A 126.8 . .
N4 C19 H19A 126.8 . .
C19 C20 N5 106.9(3) . .
C19 C20 H20A 126.6 . .
N5 C20 H20A 126.6 . .
C26 C21 C22 122.3(4) . .
C26 C21 N5 119.5(4) . .
C22 C21 N5 118.1(3) . .
C21 C22 C23 117.6(4) . .
C21 C22 C27 121.5(4) . .
C23 C22 C27 120.9(4) . .
C24 C23 C22 122.1(4) . .
C24 C23 H23A 119.0 . .
C22 C23 H23A 119.0 . .
C25 C24 C23 118.0(4) . .
C25 C24 C28 120.8(4) . .
C23 C24 C28 121.1(4) . .
C24 C25 C26 122.3(4) . .
C24 C25 H25A 118.8 . .
C26 C25 H25A 118.8 . .
C21 C26 C25 117.6(4) . .
C21 C26 C29 121.4(4) . .
C25 C26 C29 121.0(4) . .
C22 C27 H27A 109.5 . .
C22 C27 H27B 109.5 . .
H27A C27 H27B 109.5 . .
C22 C27 H27C 109.5 . .
H27A C27 H27C 109.5 . .
H27B C27 H27C 109.5 . .
C24 C28 H28A 109.5 . .
C24 C28 H28B 109.5 . .
H28A C28 H28B 109.5 . .
C24 C28 H28C 109.5 . .
H28A C28 H28C 109.5 . .
H28B C28 H28C 109.5 . .
C26 C29 H29A 109.5 . .
C26 C29 H29B 109.5 . .
H29A C29 H29B 109.5 . .
C26 C29 H29C 109.5 . .
H29A C29 H29C 109.5 . .
H29B C29 H29C 109.5 . .
N8 C30 N7 102.1(3) . .
N8 C30 Ca1 143.4(3) . .
N7 C30 Ca1 113.7(2) . .
C32 C31 N7 106.2(4) . .
C32 C31 H31A 126.9 . .
N7 C31 H31A 126.9 . .
C31 C32 N8 107.0(4) . .
C31 C32 H32A 126.5 . .
N8 C32 H32A 126.5 . .
C38 C33 C34 122.4(4) . .
C38 C33 N8 117.5(4) . .
C34 C33 N8 120.0(4) . .
C33 C34 C35 117.6(4) . .
C33 C34 C39 121.8(4) . .
C35 C34 C39 120.6(4) . .
C36 C35 C34 121.4(4) . .
C36 C35 H35A 119.3 . .
C34 C35 H35A 119.3 . .
C37 C36 C35 119.2(4) . .
C37 C36 C40 119.7(4) . .
C35 C36 C40 121.1(4) . .
C36 C37 C38 121.5(4) . .
C36 C37 H37A 119.2 . .
C38 C37 H37A 119.2 . .
C33 C38 C37 117.8(4) . .
C33 C38 C41 121.8(4) . .
C37 C38 C41 120.4(4) . .
C34 C39 H39A 109.5 . .
C34 C39 H39B 109.5 . .
H39A C39 H39B 109.5 . .
C34 C39 H39C 109.5 . .
H39A C39 H39C 109.5 . .
H39B C39 H39C 109.5 . .
C36 C40 H40A 109.5 . .
C36 C40 H40B 109.5 . .
H40A C40 H40B 109.5 . .
C36 C40 H40C 109.5 . .
H40A C40 H40C 109.5 . .
H40B C40 H40C 109.5 . .
C38 C41 H41A 109.5 . .
C38 C41 H41B 109.5 . .
H41A C41 H41B 109.5 . .
C38 C41 H41C 109.5 . .
H41A C41 H41C 109.5 . .
H41B C41 H41C 109.5 . .
N6 C42 C43 124.1(4) . .
N6 C42 N7 115.5(3) . .
C43 C42 N7 120.5(3) . .
C44 C43 C42 117.5(4) . .
C44 C43 H43A 121.3 . .
C42 C43 H43A 121.3 . .
C45 C44 C43 120.5(4) . .
C45 C44 H44A 119.7 . .
C43 C44 H44A 119.7 . .
C44 C45 C46 117.6(4) . .
C44 C45 H45A 121.2 . .
C46 C45 H45A 121.2 . .
N6 C46 C45 123.9(4) . .
N6 C46 N9 115.2(3) . .
C45 C46 N9 120.9(4) . .
N10 C47 N9 102.2(3) . .
N10 C47 Ca1 142.4(3) . .
N9 C47 Ca1 113.6(2) . .
C49 C48 N9 105.9(4) . .
C49 C48 H48A 127.1 . .
N9 C48 H48A 127.1 . .
C48 C49 N10 107.4(4) . .
C48 C49 H49A 126.3 . .
N10 C49 H49A 126.3 . .
C51 C50 C55 121.9(4) . .
C51 C50 N10 119.5(4) . .
C55 C50 N10 118.4(4) . .
C50 C51 C52 118.2(4) . .
C50 C51 C56 122.1(4) . .
C52 C51 C56 119.7(4) . .
C53 C52 C51 121.7(4) . .
C53 C52 H52A 119.1 . .
C51 C52 H52A 119.1 . .
C52 C53 C54 118.5(4) . .
C52 C53 C57 121.0(4) . .
C54 C53 C57 120.5(4) . .
C55 C54 C53 121.9(4) . .
C55 C54 H54A 119.1 . .
C53 C54 H54A 119.1 . .
C54 C55 C50 117.8(4) . .
C54 C55 C58 119.7(4) . .
C50 C55 C58 122.5(4) . .
C51 C56 H56A 109.5 . .
C51 C56 H56B 109.5 . .
H56A C56 H56B 109.5 . .
C51 C56 H56C 109.5 . .
H56A C56 H56C 109.5 . .
H56B C56 H56C 109.5 . .
C53 C57 H57A 109.5 . .
C53 C57 H57B 109.5 . .
H57A C57 H57B 109.5 . .
C53 C57 H57C 109.5 . .
H57A C57 H57C 109.5 . .
H57B C57 H57C 109.5 . .
C55 C58 H58A 109.5 . .
C55 C58 H58B 109.5 . .
H58A C58 H58B 109.5 . .
C55 C58 H58C 109.5 . .
H58A C58 H58C 109.5 . .
H58B C58 H58C 109.5 . .
O1 C59 C60 106.6(4) . .
O1 C59 H59A 110.4 . .
C60 C59 H59A 110.4 . .
O1 C59 H59B 110.4 . .
C60 C59 H59B 110.4 . .
H59A C59 H59B 108.6 . .
C59 C60 C61 101.7(4) . .
C59 C60 H60A 111.4 . .
C61 C60 H60A 111.4 . .
C59 C60 H60B 111.4 . .
C61 C60 H60B 111.4 . .
H60A C60 H60B 109.3 . .
C62 C61 C60 104.1(4) . .
C62 C61 H61A 110.9 . .
C60 C61 H61A 110.9 . .
C62 C61 H61B 110.9 . .
C60 C61 H61B 110.9 . .
H61A C61 H61B 109.0 . .
O1 C62 C61 106.9(4) . .
O1 C62 H62A 110.3 . .
C61 C62 H62A 110.3 . .
O1 C62 H62B 110.3 . .
C61 C62 H62B 110.3 . .
H62A C62 H62B 108.6 . .
C1TA O1TA C4TA 107.8(3) . .
O1TA C1TA C2TA 107.9(4) . .
O1TA C1TA H1TA 110.1 . .
C2TA C1TA H1TA 110.1 . .
O1TA C1TA H1TB 110.1 . .
C2TA C1TA H1TB 110.1 . .
H1TA C1TA H1TB 108.4 . .
C3TA C2TA C1TA 103.6(4) . .
C3TA C2TA H2TA 111.0 . .
C1TA C2TA H2TA 111.0 . .
C3TA C2TA H2TB 111.0 . .
C1TA C2TA H2TB 111.0 . .
H2TA C2TA H2TB 109.0 . .
C4TA C3TA C2TA 101.7(4) . .
C4TA C3TA H3TA 111.4 . .
C2TA C3TA H3TA 111.4 . .
C4TA C3TA H3TB 111.4 . .
C2TA C3TA H3TB 111.4 . .
H3TA C3TA H3TB 109.3 . .
O1TA C4TA C3TA 106.0(4) . .
O1TA C4TA H4TA 110.5 . .
C3TA C4TA H4TA 110.5 . .
O1TA C4TA H4TB 110.5 . .
C3TA C4TA H4TB 110.5 . .
H4TA C4TA H4TB 108.7 . .
C1TB O1TB C4TB 108.7(4) . .
O1TB C1TB C2TB 107.0(4) . .
O1TB C1TB H1TC 110.3 . .
C2TB C1TB H1TC 110.3 . .
O1TB C1TB H1TD 110.3 . .
C2TB C1TB H1TD 110.3 . .
H1TC C1TB H1TD 108.6 . .
C3TB C2TB C1TB 100.8(4) . .
C3TB C2TB H2TC 111.6 . .
C1TB C2TB H2TC 111.6 . .
C3TB C2TB H2TD 111.6 . .
C1TB C2TB H2TD 111.6 . .
H2TC C2TB H2TD 109.4 . .
C4TB C3TB C2TB 102.0(4) . .
C4TB C3TB H3TC 111.4 . .
C2TB C3TB H3TC 111.4 . .
C4TB C3TB H3TD 111.4 . .
C2TB C3TB H3TD 111.4 . .
H3TC C3TB H3TD 109.2 . .
O1TB C4TB C3TB 106.7(4) . .
O1TB C4TB H4TC 110.4 . .
C3TB C4TB H4TC 110.4 . .
O1TB C4TB H4TD 110.4 . .
C3TB C4TB H4TD 110.4 . .
H4TC C4TB H4TD 108.6 . .
C1TC O1TC C4TC 107.8(5) . .
O1TC C1TC C2TC 108.6(5) . .
O1TC C1TC H1TE 110.0 . .
C2TC C1TC H1TE 110.0 . .
O1TC C1TC H1TF 110.0 . .
C2TC C1TC H1TF 110.0 . .
H1TE C1TC H1TF 108.4 . .
C3TC C2TC C1TC 97.7(5) . .
C3TC C2TC H2TE 112.2 . .
C1TC C2TC H2TE 112.2 . .
C3TC C2TC H2TF 112.2 . .
C1TC C2TC H2TF 112.2 . .
H2TE C2TC H2TF 109.8 . .
C4TC C3TC C2TC 102.1(5) . .
C4TC C3TC H3TE 111.3 . .
C2TC C3TC H3TE 111.3 . .
C4TC C3TC H3TF 111.3 . .
C2TC C3TC H3TF 111.3 . .
H3TE C3TC H3TF 109.2 . .
O1TC C4TC C3TC 110.7(6) . .
O1TC C4TC H4TE 109.5 . .
C3TC C4TC H4TE 109.5 . .
O1TC C4TC H4TF 109.5 . .
C3TC C4TC H4TF 109.5 . .
H4TE C4TC H4TF 108.1 . .
C2TD O1TD C1TD 92.1(8) . .
O1TD C1TD C2TD 129.8(9) . 3_666
O1TD C1TD H1TG 103.1 . .
C2TD C1TD H1TG 105.3 3_666 .
O1TD C1TD H1TH 106.3 . .
C2TD C1TD H1TH 104.3 3_666 .
H1TG C1TD H1TH 106.1 . .
O1TD C2TD C1TD 131.0(10) . 3_666
O1TD C2TD H2TG 105.8 . .
C1TD C2TD H2TG 103.3 3_666 .
O1TD C2TD H2TH 103.5 . .
C1TD C2TD H2TH 105.5 3_666 .
H2TG C2TD H2TH 105.5 . .

loop_
_geom_bond_atom_site_label_1
_geom_bond_atom_site_label_2
_geom_bond_distance
_geom_bond_site_symmetry_2
Ca1 O1 2.506(3) .
Ca1 N1 2.524(3) .
Ca1 C18 2.565(4) .
Ca1 C1 2.577(4) .
Ca1 N6 2.607(3) .
Ca1 C47 2.631(4) .
Ca1 C30 2.701(4) .
O1 C59 1.440(5) .
O1 C62 1.448(5) .
N1 C13 1.338(5) .
N1 C17 1.339(5) .
N2 C1 1.378(5) .
N2 C2 1.407(5) .
N2 C13 1.427(5) .
N3 C1 1.354(5) .
N3 C3 1.399(5) .
N3 C4 1.450(5) .
N4 C18 1.383(5) .
N4 C19 1.389(5) .
N4 C17 1.426(5) .
N5 C18 1.352(5) .
N5 C20 1.397(5) .
N5 C21 1.449(5) .
N6 C42 1.342(5) .
N6 C46 1.349(5) .
N7 C30 1.382(5) .
N7 C31 1.397(5) .
N7 C42 1.425(5) .
N8 C30 1.357(5) .
N8 C32 1.399(5) .
N8 C33 1.452(5) .
N9 C47 1.376(5) .
N9 C48 1.395(5) .
N9 C46 1.419(5) .
N10 C47 1.360(5) .
N10 C49 1.390(5) .
N10 C50 1.445(5) .
C2 C3 1.337(6) .
C2 H2A 0.9500 .
C3 H3A 0.9500 .
C4 C5 1.401(5) .
C4 C9 1.401(5) .
C5 C6 1.398(6) .
C5 C10 1.505(6) .
C6 C7 1.385(6) .
C6 H6A 0.9500 .
C7 C8 1.389(6) .
C7 C11 1.506(6) .
C8 C9 1.396(6) .
C8 H8A 0.9500 .
C9 C12 1.505(6) .
C10 H10A 0.9800 .
C10 H10B 0.9800 .
C10 H10C 0.9800 .
C11 H11A 0.9800 .
C11 H11B 0.9800 .
C11 H11C 0.9800 .
C12 H12A 0.9800 .
C12 H12B 0.9800 .
C12 H12C 0.9800 .
C13 C14 1.388(5) .
C14 C15 1.384(6) .
C14 H14A 0.9500 .
C15 C16 1.388(6) .
C15 H15A 0.9500 .
C16 C17 1.387(5) .
C16 H16A 0.9500 .
C19 C20 1.338(6) .
C19 H19A 0.9500 .
C20 H20A 0.9500 .
C21 C26 1.392(6) .
C21 C22 1.396(6) .
C22 C23 1.397(6) .
C22 C27 1.500(6) .
C23 C24 1.391(6) .
C23 H23A 0.9500 .
C24 C25 1.388(6) .
C24 C28 1.507(6) .
C25 C26 1.396(6) .
C25 H25A 0.9500 .
C26 C29 1.500(6) .
C27 H27A 0.9800 .
C27 H27B 0.9800 .
C27 H27C 0.9800 .
C28 H28A 0.9800 .
C28 H28B 0.9800 .
C28 H28C 0.9800 .
C29 H29A 0.9800 .
C29 H29B 0.9800 .
C29 H29C 0.9800 .
C31 C32 1.332(6) .
C31 H31A 0.9500 .
C32 H32A 0.9500 .
C33 C38 1.395(6) .
C33 C34 1.397(6) .
C34 C35 1.402(6) .
C34 C39 1.507(6) .
C35 C36 1.390(6) .
C35 H35A 0.9500 .
C36 C37 1.387(6) .
C36 C40 1.510(6) .
C37 C38 1.398(6) .
C37 H37A 0.9500 .
C38 C41 1.514(6) .
C39 H39A 0.9800 .
C39 H39B 0.9800 .
C39 H39C 0.9800 .
C40 H40A 0.9800 .
C40 H40B 0.9800 .
C40 H40C 0.9800 .
C41 H41A 0.9800 .
C41 H41B 0.9800 .
C41 H41C 0.9800 .
C42 C43 1.386(5) .
C43 C44 1.379(6) .
C43 H43A 0.9500 .
C44 C45 1.378(6) .
C44 H44A 0.9500 .
C45 C46 1.382(5) .
C45 H45A 0.9500 .
C48 C49 1.332(6) .
C48 H48A 0.9500 .
C49 H49A 0.9500 .
C50 C51 1.385(6) .
C50 C55 1.401(6) .
C51 C52 1.396(6) .
C51 C56 1.525(6) .
C52 C53 1.382(6) .
C52 H52A 0.9500 .
C53 C54 1.393(6) .
C53 C57 1.516(6) .
C54 C55 1.388(6) .
C54 H54A 0.9500 .
C55 C58 1.516(6) .
C56 H56A 0.9800 .
C56 H56B 0.9800 .
C56 H56C 0.9800 .
C57 H57A 0.9800 .
C57 H57B 0.9800 .
C57 H57C 0.9800 .
C58 H58A 0.9800 .
C58 H58B 0.9800 .
C58 H58C 0.9800 .
C59 C60 1.514(6) .
C59 H59A 0.9900 .
C59 H59B 0.9900 .
C60 C61 1.518(7) .
C60 H60A 0.9900 .
C60 H60B 0.9900 .
C61 C62 1.505(6) .
C61 H61A 0.9900 .
C61 H61B 0.9900 .
C62 H62A 0.9900 .
C62 H62B 0.9900 .
O1TA C1TA 1.421(5) .
O1TA C4TA 1.432(5) .
C1TA C2TA 1.515(7) .
C1TA H1TA 0.9900 .
C1TA H1TB 0.9900 .
C2TA C3TA 1.508(7) .
C2TA H2TA 0.9900 .
C2TA H2TB 0.9900 .
C3TA C4TA 1.501(6) .
C3TA H3TA 0.9900 .
C3TA H3TB 0.9900 .
C4TA H4TA 0.9900 .
C4TA H4TB 0.9900 .
O1TB C1TB 1.404(6) .
O1TB C4TB 1.430(6) .
C1TB C2TB 1.510(7) .
C1TB H1TC 0.9900 .
C1TB H1TD 0.9900 .
C2TB C3TB 1.505(7) .
C2TB H2TC 0.9900 .
C2TB H2TD 0.9900 .
C3TB C4TB 1.498(7) .
C3TB H3TC 0.9900 .
C3TB H3TD 0.9900 .
C4TB H4TC 0.9900 .
C4TB H4TD 0.9900 .
O1TC C1TC 1.369(7) .
O1TC C4TC 1.387(7) .
C1TC C2TC 1.561(10) .
C1TC H1TE 0.9900 .
C1TC H1TF 0.9900 .
C2TC C3TC 1.536(9) .
C2TC H2TE 0.9900 .
C2TC H2TF 0.9900 .
C3TC C4TC 1.492(9) .
C3TC H3TE 0.9900 .
C3TC H3TF 0.9900 .
C4TC H4TE 0.9900 .
C4TC H4TF 0.9900 .
O1TD C2TD 1.225(11) .
O1TD C1TD 1.336(12) .
C1TD C2TD 1.432(10) 3_666
C1TD H1TG 0.9600 .
C1TD H1TH 0.9601 .
C2TD C1TD 1.433(10) 3_666
C2TD H2TG 0.9599 .
C2TD H2TH 0.9599 .
